data_7154882
loop_
_publ_author_name
'Blackburn, J.'
'Molyneux, G.'
'Pitard, A.'
'Rice, C. R.'
'Page, M. I.'
'Afshinjavid, S.'
'Javid, F. A.'
'Coles, S. J.'
'Horton, P. N.'
'Hemming, K.'

_publ_section_title
;
 Synthesis, conformation and antiproliferative activity of
 isothiazoloisoxazole 1,1-dioxides.
;
_journal_issue 6
_journal_name_full 'Organic &amp; biomolecular chemistry'
_journal_page_first 2134
_journal_page_last 2144
_journal_paper_doi 10.1039/c5ob02586a
_journal_volume 14
_journal_year 2016
_chemical_formula_sum 'C23 H27 N3 O6 S2'
_chemical_formula_weight 505.59
_chemical_name_systematic
;
 ?
;
_space_group_crystal_system triclinic
_space_group_IT_number 2
_space_group_name_Hall '-P 1'
_space_group_name_H-M_alt 'P -1'
_symmetry_space_group_name_Hall '-P 1'
_symmetry_space_group_name_H-M 'P -1'
_atom_sites_solution_hydrogens geom
_audit_creation_method SHELXL-2013
_audit_update_record
;
2015-09-23 deposited with the CCDC.
2016-01-08 downloaded from the CCDC.
;
_cell_angle_alpha 70.5950(10)
_cell_angle_beta 76.2910(10)
_cell_angle_gamma 83.975(2)
_cell_formula_units_Z 2
_cell_length_a 8.9873(5)
_cell_length_b 11.0990(6)
_cell_length_c 13.0584(7)
_cell_measurement_temperature 100(2)
_cell_volume 1193.09(11)
_computing_structure_refinement 'SHELXL-2013 (Sheldrick, 2013)'
_diffrn_ambient_temperature 100(2)
_diffrn_measured_fraction_theta_full 0.998
_diffrn_measured_fraction_theta_max 0.996
_diffrn_measurement_device_type 'Bruker APEX-II CCD'
_diffrn_radiation_type MoK\a
_diffrn_radiation_wavelength 0.71073
_diffrn_reflns_av_R_equivalents 0.0348
_diffrn_reflns_av_unetI/netI 0.0329
_diffrn_reflns_laue_measured_fraction_full 0.998
_diffrn_reflns_laue_measured_fraction_max 0.996
_diffrn_reflns_limit_h_max 14
_diffrn_reflns_limit_h_min -14
_diffrn_reflns_limit_k_max 18
_diffrn_reflns_limit_k_min -18
_diffrn_reflns_limit_l_max 21
_diffrn_reflns_limit_l_min -21
_diffrn_reflns_number 43008
_diffrn_reflns_point_group_measured_fraction_full 0.998
_diffrn_reflns_point_group_measured_fraction_max 0.996
_diffrn_reflns_theta_full 25.242
_diffrn_reflns_theta_max 35.630
_diffrn_reflns_theta_min 1.693
_exptl_absorpt_coefficient_mu 0.268
_exptl_absorpt_correction_T_max 0.88
_exptl_absorpt_correction_T_min 0.77
_exptl_absorpt_correction_type multi-scan
_exptl_absorpt_process_details sadabs
_exptl_crystal_colour colourless
_exptl_crystal_density_diffrn 1.407
_exptl_crystal_description block
_exptl_crystal_F_000 532
_exptl_crystal_size_max 0.25
_exptl_crystal_size_mid 0.2
_exptl_crystal_size_min 0.15
_refine_diff_density_max 1.578
_refine_diff_density_min -0.310
_refine_diff_density_rms 0.068
_refine_ls_extinction_method none
_refine_ls_goodness_of_fit_ref 1.016
_refine_ls_hydrogen_treatment constr
_refine_ls_matrix_type full
_refine_ls_number_parameters 312
_refine_ls_number_reflns 10964
_refine_ls_number_restraints 0
_refine_ls_restrained_S_all 1.016
_refine_ls_R_factor_all 0.0502
_refine_ls_R_factor_gt 0.0379
_refine_ls_shift/su_max 0.015
_refine_ls_shift/su_mean 0.001
_refine_ls_structure_factor_coef Fsqd
_refine_ls_weighting_details 'w=1/[\s^2^(Fo^2^)+(0.0578P)^2^+0.3521P] where P=(Fo^2^+2Fc^2^)/3'
_refine_ls_weighting_scheme calc
_refine_ls_wR_factor_gt 0.1018
_refine_ls_wR_factor_ref 0.1091
_reflns_Friedel_coverage 0.000
_reflns_number_gt 8929
_reflns_number_total 10964
_reflns_threshold_expression 'I > 2\s(I)'
_cod_data_source_file c5ob02586a4.cif
_cod_data_source_block mo_Arnold272LHS_0m
_cod_depositor_comments 'Adding full bibliography for 7154880--7154885.cif.'
_cod_database_code 7154882
_shelx_space_group_comment
;
The symmetry employed for this shelxl refinement is uniquely defined
by the following loop, which should always be used as a source of
symmetry information in preference to the above space-group names.
They are only intended as comments.
;
_shelxl_version_number 2013-4

loop_
_space_group_symop_operation_xyz
'x, y, z'
'-x, -y, -z'

loop_
_atom_site_label
_atom_site_type_symbol
_atom_site_fract_x
_atom_site_fract_y
_atom_site_fract_z
_atom_site_U_iso_or_equiv
_atom_site_adp_type
_atom_site_occupancy
_atom_site_site_symmetry_order
_atom_site_calc_flag
_atom_site_refinement_flags_posn
_atom_site_refinement_flags_adp
S1 S 0.23238(3) 1.00844(2) 0.16124(2) 0.01372(5) Uani 1 1 d . .
S2 S 0.24646(3) 0.83203(2) 0.39598(2) 0.01379(5) Uani 1 1 d . .
N1 N 0.10475(10) 0.74937(9) 0.48084(7) 0.01772(15) Uani 1 1 d . .
N2 N -0.13530(10) 0.68853(8) 0.48804(7) 0.01760(15) Uani 1 1 d . .
N3 N 0.13529(9) 0.68120(8) 0.20648(7) 0.01513(14) Uani 1 1 d . .
O1 O 0.83128(9) 0.62942(8) -0.02287(7) 0.02163(15) Uani 1 1 d . .
O2 O -0.34670(10) 1.27380(7) 0.19124(6) 0.01950(14) Uani 1 1 d . .
O3 O 0.22356(10) 0.99305(8) 0.05402(6) 0.02037(14) Uani 1 1 d . .
O4 O 0.23673(10) 0.96049(8) 0.40071(6) 0.02114(15) Uani 1 1 d . .
O5 O 0.38714(9) 0.76122(8) 0.41121(6) 0.01961(14) Uani 1 1 d . .
O6 O -0.00597(8) 0.73339(7) 0.24900(6) 0.01517(12) Uani 1 1 d . .
C1 C 0.96871(13) 0.65569(13) 0.00280(12) 0.0279(2) Uani 1 1 d . .
H1A H 0.9673 0.7459 -0.0022 0.042 Uiso 1 1 calc R U
H1B H 1.0580 0.6373 -0.0502 0.042 Uiso 1 1 calc R U
H1C H 0.9747 0.6018 0.0784 0.042 Uiso 1 1 calc R U
C2 C 0.69611(11) 0.65557(9) 0.04042(8) 0.01508(15) Uani 1 1 d . .
C3 C 0.56370(11) 0.63659(9) 0.00919(8) 0.01566(16) Uani 1 1 d . .
H3 H 0.5725 0.6060 -0.0519 0.019 Uiso 1 1 calc R U
C4 C 0.42007(11) 0.66224(9) 0.06709(8) 0.01432(15) Uani 1 1 d . .
H4 H 0.3311 0.6486 0.0455 0.017 Uiso 1 1 calc R U
C5 C 0.40450(10) 0.70832(9) 0.15756(8) 0.01348(15) Uani 1 1 d . .
C6 C 0.24861(10) 0.73937(8) 0.21326(8) 0.01296(14) Uani 1 1 d . .
C7 C 0.19580(10) 0.84398(8) 0.26528(7) 0.01188(14) Uani 1 1 d . .
C8 C 0.01892(10) 0.82061(8) 0.30412(7) 0.01239(14) Uani 1 1 d . .
C9 C -0.08555(10) 0.93782(8) 0.27779(7) 0.01246(14) Uani 1 1 d . .
C10 C -0.12982(12) 1.00690(10) 0.35254(8) 0.01655(16) Uani 1 1 d . .
H10 H -0.1001 0.9765 0.4221 0.020 Uiso 1 1 calc R U
C11 C -0.21709(12) 1.12002(10) 0.32635(8) 0.01794(17) Uani 1 1 d . .
H11 H -0.2457 1.1670 0.3773 0.022 Uiso 1 1 calc R U
C12 C -0.26189(11) 1.16351(9) 0.22492(8) 0.01432(15) Uani 1 1 d . .
C13 C -0.37926(15) 1.35228(11) 0.26155(10) 0.0241(2) Uani 1 1 d . .
H13A H -0.4388 1.3042 0.3346 0.036 Uiso 1 1 calc R U
H13B H -0.4384 1.4286 0.2282 0.036 Uiso 1 1 calc R U
H13C H -0.2830 1.3778 0.2701 0.036 Uiso 1 1 calc R U
C14 C 0.68278(11) 0.69958(10) 0.13055(9) 0.01702(16) Uani 1 1 d . .
H14 H 0.7719 0.7121 0.1526 0.020 Uiso 1 1 calc R U
C15 C 0.53775(11) 0.72521(10) 0.18831(9) 0.01656(16) Uani 1 1 d . .
H15 H 0.5294 0.7548 0.2499 0.020 Uiso 1 1 calc R U
C16 C 0.43193(12) 1.02551(10) 0.15332(9) 0.01884(17) Uani 1 1 d . .
H16A H 0.4934 0.9644 0.1198 0.028 Uiso 1 1 calc R U
H16B H 0.4490 1.0087 0.2283 0.028 Uiso 1 1 calc R U
H16C H 0.4621 1.1127 0.1076 0.028 Uiso 1 1 calc R U
C17 C -0.00686(11) 0.74880(9) 0.43104(8) 0.01431(15) Uani 1 1 d . .
C18 C -0.15212(13) 0.62492(12) 0.60917(9) 0.0249(2) Uani 1 1 d . .
H18A H -0.0545 0.5798 0.6237 0.030 Uiso 1 1 calc R U
H18B H -0.2322 0.5602 0.6351 0.030 Uiso 1 1 calc R U
C19 C -0.19474(17) 0.71824(15) 0.67527(11) 0.0339(3) Uani 1 1 d . .
H19A H -0.1124 0.7790 0.6536 0.051 Uiso 1 1 calc R U
H19B H -0.2092 0.6710 0.7549 0.051 Uiso 1 1 calc R U
H19C H -0.2900 0.7648 0.6599 0.051 Uiso 1 1 calc R U
C20 C -0.26910(11) 0.68693(10) 0.44156(9) 0.01832(17) Uani 1 1 d . .
H20A H -0.2580 0.7533 0.3677 0.022 Uiso 1 1 calc R U
H20B H -0.3628 0.7085 0.4906 0.022 Uiso 1 1 calc R U
C21 C -0.28767(14) 0.55750(11) 0.42950(13) 0.0291(2) Uani 1 1 d . .
H21A H -0.2006 0.5401 0.3744 0.044 Uiso 1 1 calc R U
H21B H -0.3830 0.5588 0.4050 0.044 Uiso 1 1 calc R U
H21C H -0.2913 0.4906 0.5013 0.044 Uiso 1 1 calc R U
C22 C -0.13226(10) 0.98189(9) 0.17636(7) 0.01310(14) Uani 1 1 d . .
H22 H -0.1037 0.9350 0.1253 0.016 Uiso 1 1 calc R U
C23 C -0.22005(11) 1.09380(9) 0.15017(8) 0.01397(15) Uani 1 1 d . .
H23 H -0.2519 1.1232 0.0814 0.017 Uiso 1 1 calc R U

loop_
_atom_site_aniso_label
_atom_site_aniso_U_11
_atom_site_aniso_U_22
_atom_site_aniso_U_33
_atom_site_aniso_U_23
_atom_site_aniso_U_13
_atom_site_aniso_U_12
S1 0.01528(10) 0.01230(9) 0.01344(9) -0.00276(7) -0.00423(7) -0.00165(7)
S2 0.01273(10) 0.01758(10) 0.01127(9) -0.00414(7) -0.00378(7) -0.00015(7)
N1 0.0133(3) 0.0230(4) 0.0133(3) -0.0010(3) -0.0031(3) -0.0001(3)
N2 0.0132(3) 0.0175(4) 0.0165(3) 0.0008(3) -0.0019(3) -0.0002(3)
N3 0.0114(3) 0.0142(3) 0.0207(4) -0.0074(3) -0.0031(3) 0.0007(2)
O1 0.0130(3) 0.0270(4) 0.0256(4) -0.0129(3) 0.0006(3) 0.0002(3)
O2 0.0242(4) 0.0166(3) 0.0188(3) -0.0066(3) -0.0093(3) 0.0082(3)
O3 0.0249(4) 0.0245(4) 0.0117(3) -0.0036(3) -0.0057(3) -0.0043(3)
O4 0.0291(4) 0.0205(3) 0.0170(3) -0.0098(3) -0.0050(3) -0.0017(3)
O5 0.0131(3) 0.0271(4) 0.0179(3) -0.0046(3) -0.0068(2) 0.0021(3)
O6 0.0111(3) 0.0159(3) 0.0211(3) -0.0094(2) -0.0033(2) -0.0002(2)
C1 0.0126(4) 0.0317(6) 0.0416(7) -0.0186(5) 0.0009(4) -0.0025(4)
C2 0.0129(4) 0.0132(4) 0.0183(4) -0.0055(3) -0.0010(3) -0.0003(3)
C3 0.0162(4) 0.0154(4) 0.0161(4) -0.0066(3) -0.0026(3) -0.0005(3)
C4 0.0145(4) 0.0137(4) 0.0157(4) -0.0053(3) -0.0040(3) -0.0006(3)
C5 0.0121(3) 0.0124(3) 0.0166(4) -0.0058(3) -0.0028(3) 0.0003(3)
C6 0.0126(3) 0.0119(3) 0.0150(3) -0.0049(3) -0.0035(3) 0.0003(3)
C7 0.0111(3) 0.0130(3) 0.0118(3) -0.0040(3) -0.0029(3) -0.0001(3)
C8 0.0116(3) 0.0133(3) 0.0125(3) -0.0041(3) -0.0031(3) -0.0004(3)
C9 0.0118(3) 0.0132(3) 0.0123(3) -0.0036(3) -0.0036(3) 0.0008(3)
C10 0.0196(4) 0.0186(4) 0.0128(3) -0.0064(3) -0.0064(3) 0.0051(3)
C11 0.0225(4) 0.0185(4) 0.0151(4) -0.0081(3) -0.0075(3) 0.0064(3)
C12 0.0149(4) 0.0142(4) 0.0139(3) -0.0041(3) -0.0049(3) 0.0019(3)
C13 0.0305(6) 0.0188(4) 0.0234(5) -0.0092(4) -0.0068(4) 0.0083(4)
C14 0.0128(4) 0.0181(4) 0.0227(4) -0.0098(3) -0.0039(3) -0.0003(3)
C15 0.0133(4) 0.0185(4) 0.0212(4) -0.0107(3) -0.0038(3) 0.0000(3)
C16 0.0163(4) 0.0168(4) 0.0222(4) -0.0035(3) -0.0044(3) -0.0039(3)
C17 0.0121(4) 0.0144(4) 0.0138(3) -0.0018(3) -0.0022(3) 0.0013(3)
C18 0.0189(5) 0.0264(5) 0.0184(4) 0.0060(4) -0.0015(3) -0.0014(4)
C19 0.0297(6) 0.0479(8) 0.0194(5) -0.0073(5) 0.0008(4) -0.0059(5)
C20 0.0118(4) 0.0169(4) 0.0225(4) -0.0022(3) -0.0028(3) 0.0000(3)
C21 0.0222(5) 0.0176(5) 0.0458(7) -0.0058(5) -0.0094(5) -0.0029(4)
C22 0.0130(4) 0.0143(3) 0.0132(3) -0.0052(3) -0.0039(3) -0.0004(3)
C23 0.0146(4) 0.0153(4) 0.0129(3) -0.0043(3) -0.0053(3) 0.0004(3)

loop_
_atom_type_symbol
_atom_type_description
_atom_type_scat_dispersion_real
_atom_type_scat_dispersion_imag
_atom_type_scat_source
C C 0.0033 0.0016 'International Tables Vol C Tables 4.2.6.8 and 6.1.1.4'
H H 0.0000 0.0000 'International Tables Vol C Tables 4.2.6.8 and 6.1.1.4'
N N 0.0061 0.0033 'International Tables Vol C Tables 4.2.6.8 and 6.1.1.4'
O O 0.0106 0.0060 'International Tables Vol C Tables 4.2.6.8 and 6.1.1.4'
S S 0.1246 0.1234 'International Tables Vol C Tables 4.2.6.8 and 6.1.1.4'

loop_
_geom_angle_atom_site_label_1
_geom_angle_atom_site_label_2
_geom_angle_atom_site_label_3
_geom_angle
O3 S1 C16 106.05(5)
O3 S1 C7 104.21(4)
C16 S1 C7 101.79(4)
O5 S2 O4 116.72(5)
O5 S2 N1 109.28(5)
O4 S2 N1 111.39(5)
O5 S2 C7 113.40(4)
O4 S2 C7 105.94(4)
N1 S2 C7 98.64(4)
C17 N1 S2 111.79(7)
C17 N2 C20 124.94(8)
C17 N2 C18 118.45(9)
C20 N2 C18 116.47(8)
C6 N3 O6 110.88(8)
C2 O1 C1 116.80(9)
C12 O2 C13 117.03(8)
N3 O6 C8 109.86(7)
O1 C1 H1A 109.5
O1 C1 H1B 109.5
H1A C1 H1B 109.5
O1 C1 H1C 109.5
H1A C1 H1C 109.5
H1B C1 H1C 109.5
O1 C2 C14 124.69(9)
O1 C2 C3 115.62(9)
C14 C2 C3 119.69(9)
C4 C3 C2 120.29(9)
C4 C3 H3 119.9
C2 C3 H3 119.9
C3 C4 C5 120.78(9)
C3 C4 H4 119.6
C5 C4 H4 119.6
C15 C5 C4 118.10(8)
C15 C5 C6 123.43(8)
C4 C5 C6 118.45(8)
N3 C6 C5 117.47(8)
N3 C6 C7 112.55(8)
C5 C6 C7 129.40(8)
C6 C7 C8 100.69(7)
C6 C7 S2 119.47(6)
C8 C7 S2 101.48(6)
C6 C7 S1 112.32(6)
C8 C7 S1 110.20(6)
S2 C7 S1 111.22(5)
O6 C8 C9 110.30(7)
O6 C8 C17 108.64(7)
C9 C8 C17 112.09(7)
O6 C8 C7 104.07(7)
C9 C8 C7 116.32(7)
C17 C8 C7 104.85(7)
C10 C9 C22 119.29(8)
C10 C9 C8 119.96(8)
C22 C9 C8 120.67(8)
C11 C10 C9 120.79(9)
C11 C10 H10 119.6
C9 C10 H10 119.6
C12 C11 C10 119.44(9)
C12 C11 H11 120.3
C10 C11 H11 120.3
O2 C12 C11 123.84(9)
O2 C12 C23 116.00(8)
C11 C12 C23 120.16(9)
O2 C13 H13A 109.5
O2 C13 H13B 109.5
H13A C13 H13B 109.5
O2 C13 H13C 109.5
H13A C13 H13C 109.5
H13B C13 H13C 109.5
C2 C14 C15 119.62(9)
C2 C14 H14 120.2
C15 C14 H14 120.2
C14 C15 C5 121.50(9)
C14 C15 H15 119.3
C5 C15 H15 119.3
S1 C16 H16A 109.5
S1 C16 H16B 109.5
H16A C16 H16B 109.5
S1 C16 H16C 109.5
H16A C16 H16C 109.5
H16B C16 H16C 109.5
N1 C17 N2 120.69(9)
N1 C17 C8 117.46(8)
N2 C17 C8 121.86(9)
N2 C18 C19 112.74(10)
N2 C18 H18A 109.0
C19 C18 H18A 109.0
N2 C18 H18B 109.0
C19 C18 H18B 109.0
H18A C18 H18B 107.8
C18 C19 H19A 109.5
C18 C19 H19B 109.5
H19A C19 H19B 109.5
C18 C19 H19C 109.5
H19A C19 H19C 109.5
H19B C19 H19C 109.5
N2 C20 C21 112.56(9)
N2 C20 H20A 109.1
C21 C20 H20A 109.1
N2 C20 H20B 109.1
C21 C20 H20B 109.1
H20A C20 H20B 107.8
C20 C21 H21A 109.5
C20 C21 H21B 109.5
H21A C21 H21B 109.5
C20 C21 H21C 109.5
H21A C21 H21C 109.5
H21B C21 H21C 109.5
C23 C22 C9 120.19(8)
C23 C22 H22 119.9
C9 C22 H22 119.9
C22 C23 C12 120.11(8)
C22 C23 H23 119.9
C12 C23 H23 119.9

loop_
_geom_bond_atom_site_label_1
_geom_bond_atom_site_label_2
_geom_bond_distance
S1 O3 1.4866(8)
S1 C16 1.7981(11)
S1 C7 1.8847(9)
S2 O5 1.4362(8)
S2 O4 1.4402(8)
S2 N1 1.6101(9)
S2 C7 1.8284(9)
N1 C17 1.3200(13)
N2 C17 1.3258(12)
N2 C20 1.4739(14)
N2 C18 1.4800(14)
N3 C6 1.2964(12)
N3 O6 1.4074(10)
O1 C2 1.3610(12)
O1 C1 1.4352(15)
O2 C12 1.3704(12)
O2 C13 1.4275(13)
O6 C8 1.4457(11)
C1 H1A 0.9800
C1 H1B 0.9800
C1 H1C 0.9800
C2 C14 1.3933(14)
C2 C3 1.4023(14)
C3 C4 1.3865(13)
C3 H3 0.9500
C4 C5 1.4088(13)
C4 H4 0.9500
C5 C15 1.3985(13)
C5 C6 1.4809(13)
C6 C7 1.5134(13)
C7 C8 1.5712(13)
C8 C9 1.5137(13)
C8 C17 1.5539(13)
C9 C10 1.3957(13)
C9 C22 1.4000(13)
C10 C11 1.3942(14)
C10 H10 0.9500
C11 C12 1.3917(13)
C11 H11 0.9500
C12 C23 1.3999(13)
C13 H13A 0.9800
C13 H13B 0.9800
C13 H13C 0.9800
C14 C15 1.3955(14)
C14 H14 0.9500
C15 H15 0.9500
C16 H16A 0.9800
C16 H16B 0.9800
C16 H16C 0.9800
C18 C19 1.523(2)
C18 H18A 0.9900
C18 H18B 0.9900
C19 H19A 0.9800
C19 H19B 0.9800
C19 H19C 0.9800
C20 C21 1.5262(16)
C20 H20A 0.9900
C20 H20B 0.9900
C21 H21A 0.9800
C21 H21B 0.9800
C21 H21C 0.9800
C22 C23 1.3863(13)
C22 H22 0.9500
C23 H23 0.9500
